data_2006375
loop_
_publ_author_name
'Thalji, Reema K.'
'Garcia, Gabriel'
'Asfaw, Bruktawit'
'Rodriguez, Augusto'
'Fronczek, Frank R.'

_publ_section_title
;
 A Diiodo-Substituted 9-Anthracenone
;
_journal_issue 8
_journal_name_full 'Acta Crystallographica Section C'
_journal_page_first 1138
_journal_page_last 1139
_journal_paper_doi 10.1107/S0108270197004460
_journal_volume 53
_journal_year 1997
_chemical_formula_sum 'C19 H12 I2 O2'
_chemical_formula_weight 526.11
_chemical_name_systematic
;
1,8-Diiodo-10-hydroxy-10-(3-methyl-but-3-en-1-ynyl)-10H-anthracen-9-one
;
_symmetry_cell_setting orthorhombic
_symmetry_space_group_name_H-M 'P b c a'
_atom_type_scat_source IntTabIV
_cell_angle_alpha 90
_cell_angle_beta 90
_cell_angle_gamma 90
_cell_formula_units_Z 8
_cell_length_a 15.1170(10)
_cell_length_b 14.4592(6)
_cell_length_c 15.8539(9)
_cell_measurement_reflns_used 25
_cell_measurement_temperature 297
_cell_measurement_theta_max 14
_cell_measurement_theta_min 8
_cell_volume 3465.3(3)
_computing_cell_refinement 'CAD-4 Operations Manual'
_computing_data_collection 'CAD-4 Operations Manual (Enraf-Nonius, 1977)'
_computing_data_reduction 'MolEN (Fair, 1990)'
_computing_molecular_graphics 'ORTEPII (Johnson, 1976)'
_computing_publication_material MolEN
_computing_structure_refinement MolEN
_computing_structure_solution 'MULTAN80 (Main et al., 1980)'
_diffrn_measurement_device Enraf_Nonius_CAD4
_diffrn_measurement_method \q/2\q
_diffrn_radiation_type MoK\a
_diffrn_radiation_wavelength 0.71073
_diffrn_reflns_av_R_equivalents 0.033
_diffrn_reflns_limit_h_max 21
_diffrn_reflns_limit_h_min 0
_diffrn_reflns_limit_k_max 20
_diffrn_reflns_limit_k_min -20
_diffrn_reflns_limit_l_max 22
_diffrn_reflns_limit_l_min 0
_diffrn_reflns_number 10786
_diffrn_reflns_theta_max 29.97
_diffrn_standards_decay_% 0.82
_diffrn_standards_interval_time 120
_diffrn_standards_number 3
_exptl_absorpt_coefficient_mu 3.597
_exptl_absorpt_correction_T_max 0.178
_exptl_absorpt_correction_T_min 0.127
_exptl_absorpt_correction_type \y_scans_(North,_Phillips_&_Mathews,_1968)
_exptl_crystal_colour yellow
_exptl_crystal_density_diffrn 2.017
_exptl_crystal_density_method not_measured
_exptl_crystal_description cuboidal
_exptl_crystal_F_000 1984
_exptl_crystal_size_max 0.55
_exptl_crystal_size_mid 0.50
_exptl_crystal_size_min 0.48
_refine_diff_density_max 1.36
_refine_diff_density_min -0.23
_refine_ls_extinction_coef 9.2E-8(4)
_refine_ls_extinction_method 'isotropic (Zachariasen, 1963)'
_refine_ls_goodness_of_fit_obs 1.880
_refine_ls_hydrogen_treatment 'H atoms riding [C---H 0.95\%A; U(H) = 1.3U~eq~(C)]'
_refine_ls_number_parameters 209
_refine_ls_number_reflns 3815
_refine_ls_R_factor_obs .045
_refine_ls_shift/esd_max 0.029
_refine_ls_structure_factor_coef F
_refine_ls_weighting_details 'w = 4Fo^2^/[\s^2^(Fo^2^) + 0.0004Fo^4^]'
_refine_ls_weighting_scheme calc
_refine_ls_wR_factor_obs .054
_reflns_number_observed 3815
_reflns_number_total 5037
_reflns_observed_criterion >\s(I)
_cod_data_source_file cf1169.cif
_cod_data_source_block DIIODIDE
_cod_depositor_comments
;
The following automatic conversions were performed:

'_refine_ls_weighting_scheme' value '4Fo^2^/[\s^2^(Fo^2^) +
0.0004Fo^4^]' was changed to 'calc'. New tag
'_refine_ls_weighting_details' was created. The value of the new tag
was set to 'w = 4Fo^2^/[\s^2^(Fo^2^) + 0.0004Fo^4^]'.

Automatic conversion script
Id: cif_fix_values 3143 2015-03-26 13:38:13Z robertas 
;
_cod_original_cell_volume 3465.3(6)
_cod_database_code 2006375

loop_
_atom_site_aniso_label
_atom_site_aniso_U_11
_atom_site_aniso_U_22
_atom_site_aniso_U_33
_atom_site_aniso_U_12
_atom_site_aniso_U_13
_atom_site_aniso_U_23
I1 .0572(2) .0881(3) .03480(10) -.0012(2) -.01690(10) .00420(10)
I2 .0924(3) .0936(3) .0506(2) -.0264(2) .0069(2) .0291(2)
O1 .0500(10) .082(2) .0300(10) -.010(2) .0100(10) -.0160(10)
O2 .060(2) .072(2) .0190(10) .013(2) .0000(10) .0030(10)
C1 .034(2) .034(2) .033(2) .002(2) -.0030(10) .0000(10)
C2 .030(2) .049(3) .051(2) .000(2) -.005(2) -.002(2)
C3 .032(2) .052(3) .054(2) -.004(2) .015(2) -.002(2)
C4 .039(2) .046(2) .031(2) .004(2) .0070(10) .001(2)
C5 .051(2) .044(2) .037(2) .010(2) -.012(2) -.010(2)
C6 .052(3) .041(2) .063(3) -.004(2) -.011(2) -.010(2)
C7 .047(2) .037(2) .069(3) -.007(2) -.005(2) .002(2)
C8 .032(2) .047(2) .042(2) -.002(2) .002(2) .008(2)
C9 .035(2) .042(2) .0220(10) .000(2) .0010(10) .0010(10)
C10 .039(2) .042(2) .0220(10) .004(2) .0010(10) .0010(10)
C11 .033(2) .031(2) .0300(10) .007(2) -.0030(10) -.0010(10)
C12 .031(2) .034(2) .0290(10) .003(2) .0020(10) .0010(10)
C13 .026(2) .028(2) .0250(10) .001(2) -.0010(10) -.0020(10)
C14 .028(2) .032(2) .0300(10) .006(2) .0010(10) .0000(10)
C15 .036(2) .041(2) .036(2) -.001(2) -.003(2) .006(2)
C16 .034(2) .034(2) .057(2) -.001(2) -.005(2) .005(2)
C17 .031(2) .037(2) .107(4) -.004(2) -.002(2) .003(3)
C18 .067(3) .046(3) .112(4) -.005(3) .024(3) -.017(3)
C19 .066(3) .054(3) .131(5) .018(3) -.034(3) .011(3)

loop_
_atom_site_label
_atom_site_fract_x
_atom_site_fract_y
_atom_site_fract_z
_atom_site_U_iso_or_equiv
_atom_site_thermal_displace_type
_atom_site_calc_flag
I1 .55589(2) .51236(3) .10261(2) .06004(9) Uani ?
I2 .82170(3) .70549(3) .12791(2) .07890(10) Uani ?
O1 .7524(2) .5040(3) .1722(2) .0538(8) Uani ?
O2 .7005(2) .5272(3) .5003(2) .0507(9) Uani ?
C1 .5643(2) .4898(3) .2329(2) .0339(9) Uani ?
C2 .4855(3) .4672(3) .2734(3) .0430(10) Uani ?
C3 .4851(3) .4549(4) .3599(3) .0460(10) Uani ?
C4 .5634(3) .4650(3) .4064(2) .0390(10) Uani ?
C5 .8260(3) .6481(3) .4291(2) .0440(10) Uani ?
C6 .8722(3) .7198(3) .3935(3) .0520(10) Uani ?
C7 .8726(3) .7330(3) .3066(3) .0510(10) Uani ?
C8 .8267(3) .6727(3) .2557(3) .0410(10) Uani ?
C9 .7266(2) .5321(3) .2397(2) .0330(9) Uani ?
C10 .7253(2) .5076(3) .4156(2) .0342(9) Uani ?
C11 .7779(2) .5880(3) .3784(2) .0313(8) Uani ?
C12 .7792(2) .5985(3) .2900(2) .0316(9) Uani ?
C13 .6419(2) .5031(3) .2781(2) .0267(8) Uani ?
C14 .6395(2) .4919(3) .3659(2) .0299(8) Uani ?
C15 .7807(3) .4227(3) .4096(2) .0380(10) Uani ?
C16 .8272(3) .3580(3) .3983(3) .0420(10) Uani ?
C17 .8835(3) .2784(4) .3873(3) .0580(10) Uani ?
C18 .9036(4) .2483(4) .3094(4) .075(2) Uani ?
C19 .9148(4) .2341(5) .4664(4) .084(2) Uani ?
H1 .7295 .5022 .5316 .1013 Uiso calc
H2 .4324 .4604 .2419 .0563 Uiso calc
H3 .4316 .4394 .3879 .0601 Uiso calc
H4 .5638 .4535 .4654 .0505 Uiso calc
H7 .9044 .7832 .2826 .0659 Uiso calc
H5 .8269 .6395 .4886 .0571 Uiso calc
H6 .9043 .7610 .4287 .0679 Uiso calc
H18a .9407 .1958 .3024 .0973 Uiso calc
H18b .8808 .2795 .2614 .0973 Uiso calc
H19a .9542 .1851 .4538 .1088 Uiso calc
H19b .8655 .2104 .4966 .1088 Uiso calc
H19c .9445 .2788 .5000 .1088 Uiso calc

loop_
_geom_angle_atom_site_label_1
_geom_angle_atom_site_label_2
_geom_angle_atom_site_label_3
_geom_angle
_geom_angle_publ_flag
I1 C1 C2 116.1(3) y
I1 C1 C13 122.6(3) y
C2 C1 C13 121.2(3) ?
C1 C2 C3 119.4(4) ?
C2 C3 C4 120.3(4) ?
C3 C4 C14 119.4(3) ?
C6 C5 C11 120.0(4) ?
C5 C6 C7 121.0(4) ?
C6 C7 C8 119.4(4) ?
I2 C8 C7 116.4(3) y
I2 C8 C12 122.2(3) y
C7 C8 C12 121.1(4) ?
O1 C9 C12 121.5(4) ?
O1 C9 C13 123.2(4) ?
C12 C9 C13 115.3(3) y
O2 C10 C11 110.4(3) y
O2 C10 C14 107.0(3) y
O2 C10 C15 111.9(3) y
C11 C10 C14 110.8(3) y
C11 C10 C15 108.1(3) y
C14 C10 C15 108.7(3) y
C5 C11 C10 121.7(3) ?
C5 C11 C12 120.1(4) ?
C10 C11 C12 118.2(3) ?
C8 C12 C9 124.3(3) ?
C8 C12 C11 118.3(3) ?
C9 C12 C11 117.4(3) ?
C1 C13 C9 124.0(3) ?
C1 C13 C14 118.4(3) ?
C9 C13 C14 117.6(3) ?
C4 C14 C10 120.6(3) ?
C4 C14 C13 121.2(3) ?
C10 C14 C13 118.1(3) ?
C10 C15 C16 174.2(4) y
C15 C16 C17 178.1(5) y
C16 C17 C18 120.2(5) y
C16 C17 C19 115.5(5) y
C18 C17 C19 124.3(5) y

loop_
_geom_bond_atom_site_label_1
_geom_bond_atom_site_label_2
_geom_bond_distance
_geom_bond_publ_flag
I1 C1 2.094(4) y
I2 C8 2.083(4) y
O1 C9 1.209(4) y
O2 C10 1.423(4) y
C1 C2 1.392(6) ?
C1 C13 1.388(5) ?
C2 C3 1.384(6) ?
C3 C4 1.402(6) ?
C4 C14 1.374(5) ?
C5 C6 1.372(7) ?
C5 C11 1.389(6) ?
C6 C7 1.390(7) ?
C7 C8 1.375(7) ?
C8 C12 1.402(6) ?
C9 C12 1.479(5) y
C9 C13 1.479(5) y
C10 C11 1.527(6) y
C10 C14 1.534(5) y
C10 C15 1.489(6) y
C11 C12 1.410(5) ?
C13 C14 1.402(5) ?
C15 C16 1.185(6) y
C16 C17 1.440(7) y
C17 C18 1.345(8) y
C17 C19 1.486(9) y

loop_
_geom_torsion_atom_site_label_1
_geom_torsion_atom_site_label_2
_geom_torsion_atom_site_label_3
_geom_torsion_atom_site_label_4
_geom_torsion
_geom_torsion_publ_flag
C13 C9 C12 C11 36.3(5) y
C12 C9 C13 C14 -37.4(5) y
C14 C10 C11 C12 -37.8(5) y
C11 C10 C14 C13 37.8(5) y
C10 C11 C12 C9 2.0(5) y
C9 C13 C14 C10 -1.8(5) y
